data_7206601
loop_
_publ_author_name
'Wu, Mei-Feng'
'Liu, Zhi-Fa'
'Wang, Shuai-Hua'
'Chen, Jun'
'Xu, Gang'
'Zheng, Fa-Kun'
'Guo, Guo-Cong'
'Huang, Jin-Shun'

_publ_section_title
;
 Structures and photoluminescence of zinc(ii) coordination polymers based
 on in situ generated 1H-tetrazolate-5-propionic acid ligands
;
_journal_issue 21
_journal_name_full CrystEngComm
_journal_page_first 6386
_journal_paper_doi 10.1039/c1ce05281k
_journal_volume 13
_journal_year 2011
_chemical_formula_moiety '[Zn2(C10N2H8)(N4CCH2CH2COO)(N3)(u2-OH)]n'
_chemical_formula_sum 'C14 H13 N9 O3 Zn2'
_chemical_formula_weight 486.07
_chemical_melting_point ?
_chemical_name_common '[Zn2(C10N2H8)(N4CCH2CH2COO)(N3)(u2-OH)]n'
_chemical_name_systematic '[Zn2(C10N2H8)(N4CCH2CH2COO)(N3)(u2-OH)]n'
_space_group_IT_number 14
_symmetry_cell_setting monoclinic
_symmetry_space_group_name_Hall '-P 2yn'
_symmetry_space_group_name_H-M 'P 1 21/n 1'
_atom_sites_solution_hydrogens geom
_atom_sites_solution_primary direct
_atom_sites_solution_secondary difmap
_audit_creation_method SHELXL-97
_cell_angle_alpha 90.00
_cell_angle_beta 112.6030(10)
_cell_angle_gamma 90.00
_cell_formula_units_Z 4
_cell_length_a 8.371(4)
_cell_length_b 22.545(10)
_cell_length_c 9.785(5)
_cell_measurement_reflns_used 0
_cell_measurement_temperature 293(2)
_cell_measurement_theta_max 27.4835
_cell_measurement_theta_min 2.2553
_cell_volume 1704.8(14)
_computing_cell_refinement 'CrystalClear (Rigaku Corp., 2002)'
_computing_data_collection 'CrystalClear (Rigaku Corp., 2002)'
_computing_data_reduction 'CrystalClear (Rigaku Corp., 2002)'
_computing_molecular_graphics 'Bruker SHELXTL'
_computing_publication_material 'Siemens SHELXTL^TM^ 5'
_computing_structure_refinement 'Siemens SHELXTL^TM^ 5'
_computing_structure_solution 'Siemens SHELXTL^TM^ 5'
_diffrn_ambient_temperature 293(2)
_diffrn_measured_fraction_theta_full 0.998
_diffrn_measured_fraction_theta_max 0.998
_diffrn_measurement_device_type 'Rigaku Mercury CCD'
_diffrn_measurement_method \w
_diffrn_radiation_monochromator graphite
_diffrn_radiation_source 'rotating-anode generator'
_diffrn_radiation_type MoK\a
_diffrn_radiation_wavelength 0.71073
_diffrn_reflns_av_R_equivalents 0.0372
_diffrn_reflns_av_sigmaI/netI 0.0343
_diffrn_reflns_limit_h_max 8
_diffrn_reflns_limit_h_min -10
_diffrn_reflns_limit_k_max 26
_diffrn_reflns_limit_k_min -27
_diffrn_reflns_limit_l_max 11
_diffrn_reflns_limit_l_min -11
_diffrn_reflns_number 10966
_diffrn_reflns_theta_full 25.35
_diffrn_reflns_theta_max 25.35
_diffrn_reflns_theta_min 2.73
_exptl_absorpt_coefficient_mu 2.854
_exptl_absorpt_correction_T_max 1.0000
_exptl_absorpt_correction_T_min 0.8091
_exptl_absorpt_correction_type multi-scan
_exptl_absorpt_process_details 'Sphere (Rigaku CrystalClear)'
_exptl_crystal_colour Colorless
_exptl_crystal_density_diffrn 1.894
_exptl_crystal_density_meas ?
_exptl_crystal_density_method 'not measured'
_exptl_crystal_description Prism
_exptl_crystal_F_000 976
_exptl_crystal_size_max 0.20
_exptl_crystal_size_mid 0.12
_exptl_crystal_size_min 0.10
_refine_diff_density_max 0.702
_refine_diff_density_min -0.492
_refine_diff_density_rms 0.090
_refine_ls_extinction_method none
_refine_ls_goodness_of_fit_ref 1.092
_refine_ls_hydrogen_treatment constr
_refine_ls_matrix_type full
_refine_ls_number_parameters 253
_refine_ls_number_reflns 3107
_refine_ls_number_restraints 6
_refine_ls_restrained_S_all 1.112
_refine_ls_R_factor_all 0.0491
_refine_ls_R_factor_gt 0.0404
_refine_ls_shift/su_max 0.001
_refine_ls_shift/su_mean 0.000
_refine_ls_structure_factor_coef Fsqd
_refine_ls_weighting_details 'calc w=1/[\s^2^(Fo^2^)+(0.0400P)^2^+2.5121P] where P=(Fo^2^+2Fc^2^)/3'
_refine_ls_weighting_scheme calc
_refine_ls_wR_factor_gt 0.0888
_refine_ls_wR_factor_ref 0.0951
_reflns_number_gt 2695
_reflns_number_total 3107
_reflns_threshold_expression >2sigma(I)
_cod_data_source_file c1ce05281k.txt
_cod_data_source_block 14_2
_cod_depositor_comments
;
The following automatic conversions were performed:

'_chemical_melting_point' value 'not measured' was changed to '?' -
the value is undefined or not
given.

'_exptl_absorpt_correction_type' value 'Multi-scan' changed
to 'multi-scan' according to
/home/saulius/struct/CIF-dictionaries/cif_core.dic dictionary named
'cif_core.dic' version 2.4.1 from 2010-06-29.

Automatic conversion script
Id: cif_fix_values 1715 2011-07-08 13:25:40Z adriana 

The following automatic conversions were performed:

'_exptl_crystal_density_meas' value 'not measured' was changed to '?'
- the value is perceived as not measured.

Automatic conversion script
Id: cif_fix_values 3008 2015-01-20 13:52:24Z robertas 
;
_cod_original_sg_symbol_H-M P2(1)/n
_cod_database_code 7206601

loop_
_symmetry_equiv_pos_as_xyz
'x, y, z'
'-x+1/2, y+1/2, -z+1/2'
'-x, -y, -z'
'x-1/2, -y-1/2, z-1/2'

loop_
_atom_site_label
_atom_site_type_symbol
_atom_site_fract_x
_atom_site_fract_y
_atom_site_fract_z
_atom_site_U_iso_or_equiv
_atom_site_adp_type
_atom_site_occupancy
_atom_site_symmetry_multiplicity
_atom_site_calc_flag
_atom_site_refinement_flags
Zn1 Zn -0.02971(4) -0.040308(14) 0.66690(3) 0.02569(9) Uani 1 1 d .
Zn2 Zn 0.13986(4) 0.093365(14) 0.73637(3) 0.02640(9) Uani 1 1 d .
O1 O 0.2141(2) -0.05822(9) 0.6968(2) 0.0307(5) Uani 1 1 d .
O2 O 0.3371(2) 0.02726(9) 0.8003(2) 0.0308(5) Uani 1 1 d .
O3 O -0.0663(2) 0.04269(8) 0.6321(2) 0.0292(5) Uani 1 1 d .
N1 N 0.8925(3) -0.08474(10) 1.0528(2) 0.0270(6) Uani 1 1 d .
N2 N 1.0349(3) -0.11508(11) 1.0573(3) 0.0335(6) Uani 1 1 d .
N3 N 1.0639(3) -0.10446(11) 0.9392(3) 0.0343(6) Uani 1 1 d .
N4 N 0.9412(3) -0.06592(10) 0.8534(2) 0.0288(6) Uani 1 1 d .
N5 N 0.3347(3) 0.16234(10) 0.8007(2) 0.0262(6) Uani 1 1 d .
N6 N -0.0086(3) 0.17481(10) 0.6744(2) 0.0270(6) Uani 1 1 d .
N7 N -0.1803(3) -0.09229(11) 0.4986(3) 0.0341(7) Uani 1 1 d .
N8 N -0.3002(4) -0.10747(14) 0.5024(3) 0.0476(8) Uani 1 1 d .
N9 N -0.4323(5) -0.1291(2) 0.5018(5) 0.1089(15) Uani 1 1 d U
C1 C 0.8374(3) -0.05458(12) 0.9254(3) 0.0223(6) Uani 1 1 d .
C2 C 0.6789(3) -0.01688(12) 0.8680(3) 0.0258(7) Uani 1 1 d .
H2A H 0.6825 0.0081 0.7886 0.031 Uiso 1 1 calc R
H2B H 0.6746 0.0086 0.9464 0.031 Uiso 1 1 calc R
C3 C 0.5172(3) -0.05611(13) 0.8105(3) 0.0314(8) Uani 1 1 d .
H3A H 0.5186 -0.0779 0.7255 0.038 Uiso 1 1 calc R
H3B H 0.5262 -0.0850 0.8866 0.038 Uiso 1 1 calc R
C4 C 0.3437(3) -0.02581(13) 0.7657(3) 0.0240(7) Uani 1 1 d .
C5 C -0.1804(4) 0.17740(14) 0.6177(3) 0.0342(8) Uani 1 1 d .
H5A H -0.2427 0.1422 0.5921 0.041 Uiso 1 1 calc R
C6 C -0.2706(4) 0.23036(14) 0.5951(3) 0.0382(8) Uani 1 1 d .
H6A H -0.3909 0.2312 0.5528 0.046 Uiso 1 1 calc R
C7 C -0.1752(4) 0.28218(14) 0.6380(4) 0.0429(9) Uani 1 1 d .
H7A H -0.2313 0.3185 0.6270 0.051 Uiso 1 1 calc R
C8 C 0.0012(4) 0.27979(13) 0.6962(3) 0.0369(8) Uani 1 1 d .
H8A H 0.0661 0.3144 0.7247 0.044 Uiso 1 1 calc R
C9 C 0.0831(4) 0.22494(13) 0.7126(3) 0.0291(7) Uani 1 1 d .
C10 C 0.2746(3) 0.21857(12) 0.7731(3) 0.0257(7) Uani 1 1 d .
C11 C 0.3845(4) 0.26700(13) 0.7988(3) 0.0355(8) Uani 1 1 d .
H11A H 0.3405 0.3052 0.7765 0.043 Uiso 1 1 calc R
C12 C 0.5619(4) 0.25709(14) 0.8585(4) 0.0403(9) Uani 1 1 d .
H12A H 0.6388 0.2887 0.8782 0.048 Uiso 1 1 calc R
C13 C 0.6224(4) 0.19996(14) 0.8881(3) 0.0367(8) Uani 1 1 d .
H13A H 0.7407 0.1924 0.9288 0.044 Uiso 1 1 calc R
C14 C 0.5058(4) 0.15421(13) 0.8568(3) 0.0328(8) Uani 1 1 d .
H14A H 0.5480 0.1156 0.8755 0.039 Uiso 1 1 calc R

loop_
_atom_site_aniso_label
_atom_site_aniso_U_11
_atom_site_aniso_U_22
_atom_site_aniso_U_33
_atom_site_aniso_U_23
_atom_site_aniso_U_13
_atom_site_aniso_U_12
Zn1 0.02316(15) 0.02521(17) 0.02612(15) 0.00048(12) 0.00659(12) -0.00186(12)
Zn2 0.02402(16) 0.01987(16) 0.03289(16) 0.00052(13) 0.00823(13) 0.00103(12)
O1 0.0216(9) 0.0320(11) 0.0369(10) -0.0043(9) 0.0093(8) -0.0006(8)
O2 0.0253(9) 0.0289(10) 0.0344(10) -0.0014(8) 0.0073(8) 0.0070(8)
O3 0.0282(10) 0.0249(10) 0.0309(9) 0.0001(8) 0.0071(8) -0.0014(8)
N1 0.0244(11) 0.0280(12) 0.0272(11) 0.0050(9) 0.0083(9) 0.0026(9)
N2 0.0265(11) 0.0413(14) 0.0338(12) 0.0089(11) 0.0126(9) 0.0140(10)
N3 0.0287(11) 0.0417(14) 0.0364(12) 0.0131(11) 0.0167(10) 0.0114(11)
N4 0.0286(11) 0.0289(12) 0.0283(11) 0.0059(10) 0.0102(9) 0.0024(10)
N5 0.0293(11) 0.0221(11) 0.0258(10) -0.0002(9) 0.0089(9) 0.0009(9)
N6 0.0307(11) 0.0231(12) 0.0274(10) 0.0040(9) 0.0114(9) 0.0024(9)
N7 0.0341(13) 0.0367(14) 0.0256(11) -0.0053(10) 0.0049(10) -0.0028(11)
N8 0.0438(15) 0.0663(19) 0.0340(13) -0.0182(13) 0.0163(11) -0.0080(14)
N9 0.082(2) 0.159(4) 0.100(2) -0.048(2) 0.0510(19) -0.047(2)
C1 0.0211(12) 0.0199(13) 0.0251(12) 0.0010(10) 0.0080(10) -0.0023(10)
C2 0.0255(13) 0.0239(14) 0.0285(12) 0.0050(11) 0.0110(10) 0.0027(11)
C3 0.0226(13) 0.0265(15) 0.0406(15) -0.0047(12) 0.0071(12) 0.0022(11)
C4 0.0211(12) 0.0293(14) 0.0209(11) 0.0013(11) 0.0073(10) 0.0067(11)
C5 0.0300(14) 0.0332(16) 0.0395(15) 0.0040(13) 0.0135(12) 0.0036(12)
C6 0.0305(15) 0.0446(18) 0.0388(15) 0.0087(14) 0.0126(12) 0.0131(13)
C7 0.0423(17) 0.0312(16) 0.0508(18) 0.0070(14) 0.0131(14) 0.0171(13)
C8 0.0374(16) 0.0225(15) 0.0462(16) 0.0022(13) 0.0110(13) 0.0041(12)
C9 0.0368(14) 0.0279(15) 0.0238(12) 0.0039(11) 0.0128(11) 0.0062(12)
C10 0.0315(13) 0.0216(13) 0.0248(12) 0.0028(11) 0.0118(10) 0.0050(11)
C11 0.0393(16) 0.0202(14) 0.0462(16) 0.0009(12) 0.0157(13) -0.0019(12)
C12 0.0373(16) 0.0293(16) 0.0547(18) -0.0037(14) 0.0180(14) -0.0091(13)
C13 0.0214(14) 0.0388(17) 0.0472(16) -0.0033(14) 0.0103(12) -0.0018(12)
C14 0.0323(14) 0.0289(16) 0.0358(14) 0.0001(12) 0.0116(12) 0.0026(12)

loop_
_atom_type_symbol
_atom_type_description
_atom_type_scat_dispersion_real
_atom_type_scat_dispersion_imag
_atom_type_scat_source
C C 0.0033 0.0016 'International Tables Vol C Tables 4.2.6.8 and 6.1.1.4'
H H 0.0000 0.0000 'International Tables Vol C Tables 4.2.6.8 and 6.1.1.4'
N N 0.0061 0.0033 'International Tables Vol C Tables 4.2.6.8 and 6.1.1.4'
O O 0.0106 0.0060 'International Tables Vol C Tables 4.2.6.8 and 6.1.1.4'
Zn Zn 0.2839 1.4301 'International Tables Vol C Tables 4.2.6.8 and 6.1.1.4'

loop_
_geom_angle_atom_site_label_1
_geom_angle_atom_site_label_2
_geom_angle_atom_site_label_3
_geom_angle
_geom_angle_site_symmetry_1
_geom_angle_site_symmetry_3
O3 Zn1 O1 108.11(8) . .
O3 Zn1 N4 112.10(9) . 1_455
O1 Zn1 N4 106.43(9) . 1_455
O3 Zn1 N7 114.64(9) . .
O1 Zn1 N7 106.60(10) . .
N4 Zn1 N7 108.51(11) 1_455 .
O3 Zn2 O2 99.79(8) . .
O3 Zn2 N5 165.53(8) . .
O2 Zn2 N5 90.27(9) . .
O3 Zn2 N6 92.98(9) . .
O2 Zn2 N6 165.88(8) . .
N5 Zn2 N6 76.11(9) . .
O3 Zn2 N1 92.02(9) . 3_657
O2 Zn2 N1 91.35(8) . 3_657
N5 Zn2 N1 98.16(9) . 3_657
N6 Zn2 N1 94.21(9) . 3_657
O3 Zn2 N7 85.32(9) . 3_556
O2 Zn2 N7 84.14(8) . 3_556
N5 Zn2 N7 85.39(9) . 3_556
N6 Zn2 N7 90.98(9) . 3_556
N1 Zn2 N7 174.29(9) 3_657 3_556
C4 O1 Zn1 125.57(18) . .
C4 O2 Zn2 134.36(16) . .
Zn1 O3 Zn2 115.06(9) . .
C1 N1 N2 105.7(2) . .
C1 N1 Zn2 143.1(2) . 3_657
N2 N1 Zn2 110.41(16) . 3_657
N3 N2 N1 110.0(2) . .
N2 N3 N4 108.3(2) . .
C1 N4 N3 106.6(2) . .
C1 N4 Zn1 138.71(18) . 1_655
N3 N4 Zn1 114.59(19) . 1_655
C14 N5 C10 118.0(2) . .
C14 N5 Zn2 126.20(19) . .
C10 N5 Zn2 115.73(18) . .
C5 N6 C9 119.5(2) . .
C5 N6 Zn2 124.5(2) . .
C9 N6 Zn2 115.60(18) . .
N8 N7 Zn1 117.1(2) . .
N8 N7 Zn2 119.8(2) . 3_556
Zn1 N7 Zn2 120.21(13) . 3_556
N7 N8 N9 174.3(4) . .
N1 C1 N4 109.4(2) . .
N1 C1 C2 125.4(3) . .
N4 C1 C2 125.0(2) . .
C1 C2 C3 110.0(2) . .
C1 C2 H2A 109.7 . .
C3 C2 H2A 109.7 . .
C1 C2 H2B 109.7 . .
C3 C2 H2B 109.7 . .
H2A C2 H2B 108.2 . .
C4 C3 C2 117.5(2) . .
C4 C3 H3A 107.9 . .
C2 C3 H3A 107.9 . .
C4 C3 H3B 107.9 . .
C2 C3 H3B 107.9 . .
H3A C3 H3B 107.2 . .
O2 C4 O1 125.4(2) . .
O2 C4 C3 119.5(2) . .
O1 C4 C3 115.2(2) . .
N6 C5 C6 122.7(3) . .
N6 C5 H5A 118.6 . .
C6 C5 H5A 118.6 . .
C5 C6 C7 117.6(3) . .
C5 C6 H6A 121.2 . .
C7 C6 H6A 121.2 . .
C8 C7 C6 119.9(3) . .
C8 C7 H7A 120.0 . .
C6 C7 H7A 120.0 . .
C7 C8 C9 119.3(3) . .
C7 C8 H8A 120.4 . .
C9 C8 H8A 120.4 . .
N6 C9 C8 120.9(3) . .
N6 C9 C10 116.4(2) . .
C8 C9 C10 122.6(3) . .
N5 C10 C11 122.1(3) . .
N5 C10 C9 115.6(2) . .
C11 C10 C9 122.3(2) . .
C10 C11 C12 118.5(3) . .
C10 C11 H11A 120.7 . .
C12 C11 H11A 120.7 . .
C13 C12 C11 119.2(3) . .
C13 C12 H12A 120.4 . .
C11 C12 H12A 120.4 . .
C14 C13 C12 119.0(3) . .
C14 C13 H13A 120.5 . .
C12 C13 H13A 120.5 . .
N5 C14 C13 123.2(3) . .
N5 C14 H14A 118.4 . .
C13 C14 H14A 118.4 . .

loop_
_geom_bond_atom_site_label_1
_geom_bond_atom_site_label_2
_geom_bond_distance
_geom_bond_site_symmetry_2
Zn1 O3 1.905(2) .
Zn1 O1 1.989(2) .
Zn1 N4 2.016(3) 1_455
Zn1 N7 2.020(2) .
Zn2 O3 1.9926(19) .
Zn2 O2 2.132(2) .
Zn2 N5 2.165(2) .
Zn2 N6 2.169(2) .
Zn2 N1 2.190(3) 3_657
Zn2 N7 2.449(3) 3_556
O1 C4 1.266(3) .
O2 C4 1.251(3) .
N1 C1 1.336(3) .
N1 N2 1.360(3) .
N1 Zn2 2.190(3) 3_657
N2 N3 1.292(4) .
N3 N4 1.360(3) .
N4 C1 1.338(4) .
N4 Zn1 2.016(3) 1_655
N5 C14 1.335(4) .
N5 C10 1.353(3) .
N6 C5 1.329(4) .
N6 C9 1.336(4) .
N7 N8 1.075(4) .
N7 Zn2 2.449(3) 3_556
N8 N9 1.206(5) .
C1 C2 1.492(4) .
C2 C3 1.531(4) .
C2 H2A 0.9700 .
C2 H2B 0.9700 .
C3 C4 1.510(4) .
C3 H3A 0.9700 .
C3 H3B 0.9700 .
C5 C6 1.384(4) .
C5 H5A 0.9300 .
C6 C7 1.386(5) .
C6 H6A 0.9300 .
C7 C8 1.364(4) .
C7 H7A 0.9300 .
C8 C9 1.393(4) .
C8 H8A 0.9300 .
C9 C10 1.487(4) .
C10 C11 1.387(4) .
C11 C12 1.389(4) .
C11 H11A 0.9300 .
C12 C13 1.373(4) .
C12 H12A 0.9300 .
C13 C14 1.371(4) .
C13 H13A 0.9300 .
C14 H14A 0.9300 .
